data_4333429
loop_
_publ_author_name
'Tidmarsh, Ian S.'
'Scales, Emma'
'Brearley, Paul R.'
'Wolowska, Joanna'
'Sorace, Lorenzo'
'Caneschi, Andrea'
'Laye, Rebecca H.'
'McInnes, Eric J. L.'

_publ_section_title
;
 Synthesis, structural, and magnetic studies on a redox family of
 tetrametallic vanadium clusters: {VIV4}, {VIII2VIV2}, and {VIII4}
 butterfly complexes.
;
_journal_issue 23
_journal_name_full 'Inorganic chemistry'
_journal_page_first 9743
_journal_page_last 9753
_journal_paper_doi 10.1021/ic7011183
_journal_volume 46
_journal_year 2007
_chemical_formula_sum 'C72 H66 Cl2 O14 V4'
_chemical_formula_weight 1429.91
_chemical_name_systematic
; 
 ? 
;
_space_group_IT_number 2
_symmetry_cell_setting triclinic
_symmetry_space_group_name_Hall '-P 1'
_symmetry_space_group_name_H-M 'P -1'
_atom_sites_solution_hydrogens geom
_atom_sites_solution_primary direct
_atom_sites_solution_secondary difmap
_audit_creation_method SHELXL-97
_cell_angle_alpha 78.970(3)
_cell_angle_beta 89.538(3)
_cell_angle_gamma 68.743(3)
_cell_formula_units_Z 2
_cell_length_a 11.1495(4)
_cell_length_b 13.4573(4)
_cell_length_c 22.8482(8)
_cell_measurement_reflns_used 18259
_cell_measurement_temperature 100(2)
_cell_measurement_theta_max 31.8948
_cell_measurement_theta_min 2.8866
_cell_volume 3128.9(2)
_computing_cell_refinement
;
CrysAlis RED, Oxford Diffraction Ltd.,
Version 1.171.29.1 (release 13-01-2006 CrysAlis171 .NET)
(compiled Jan 13 2006,17:25:00)
;
_computing_data_collection
;
CrysAlis CCD, Oxford Diffraction Ltd.,
Version 1.171.29.1 (release 13-01-2006 CrysAlis171 .NET)
(compiled Jan 13 2006,17:25:00)
;
_computing_data_reduction
;
CrysAlis RED, Oxford Diffraction Ltd.,
Version 1.171.29.1 (release 13-01-2006 CrysAlis171 .NET)
(compiled Jan 13 2006,17:25:00)
;
_computing_molecular_graphics 'Bruker SHELXTL'
_computing_publication_material 'Bruker SHELXTL'
_computing_structure_refinement 'SHELXL-97 (Sheldrick, 1997)'
_computing_structure_solution 'SHELXS-97 (Sheldrick, 1990)'
_diffrn_ambient_temperature 100(2)
_diffrn_detector_area_resol_mean 8.3367
_diffrn_measured_fraction_theta_full 0.993
_diffrn_measured_fraction_theta_max 0.993
_diffrn_measurement_device_type 'Oxford Diffraction Xcaliber 2'
_diffrn_measurement_method 'phi and omega'
_diffrn_radiation_monochromator graphite
_diffrn_radiation_source 'Enhance (Mo) X-ray Source'
_diffrn_radiation_type MoK\a
_diffrn_radiation_wavelength 0.7107
_diffrn_reflns_av_R_equivalents 0.0181
_diffrn_reflns_av_sigmaI/netI 0.0260
_diffrn_reflns_limit_h_max 13
_diffrn_reflns_limit_h_min -13
_diffrn_reflns_limit_k_max 16
_diffrn_reflns_limit_k_min -16
_diffrn_reflns_limit_l_max 22
_diffrn_reflns_limit_l_min -28
_diffrn_reflns_number 23547
_diffrn_reflns_theta_full 26.37
_diffrn_reflns_theta_max 26.37
_diffrn_reflns_theta_min 3.45
_exptl_absorpt_coefficient_mu 0.734
_exptl_absorpt_correction_T_max 0.8671
_exptl_absorpt_correction_T_min 0.7384
_exptl_absorpt_correction_type 'numeric analytical'
_exptl_absorpt_process_details
;
CrysAlis RED, Oxford Diffraction Ltd.,
Version 1.171.29.1 (release 13-01-2006 CrysAlis171 .NET)
(compiled Jan 13 2006,17:25:00)
;
_exptl_crystal_colour red/brown
_exptl_crystal_density_diffrn 1.518
_exptl_crystal_density_method 'not measured'
_exptl_crystal_description block
_exptl_crystal_F_000 1472
_exptl_crystal_size_max 0.44
_exptl_crystal_size_mid 0.32
_exptl_crystal_size_min 0.20
_refine_diff_density_max 1.032
_refine_diff_density_min -0.836
_refine_diff_density_rms 0.098
_refine_ls_extinction_method none
_refine_ls_goodness_of_fit_ref 1.052
_refine_ls_hydrogen_treatment constr
_refine_ls_matrix_type full
_refine_ls_number_parameters 831
_refine_ls_number_reflns 12684
_refine_ls_number_restraints 0
_refine_ls_restrained_S_all 1.052
_refine_ls_R_factor_all 0.0549
_refine_ls_R_factor_gt 0.0427
_refine_ls_shift/su_max 0.001
_refine_ls_shift/su_mean 0.000
_refine_ls_structure_factor_coef Fsqd
_refine_ls_weighting_details 'calc w=1/[\s^2^(Fo^2^)+(0.0685P)^2^+4.5520P] where P=(Fo^2^+2Fc^2^)/3'
_refine_ls_weighting_scheme calc
_refine_ls_wR_factor_gt 0.1172
_refine_ls_wR_factor_ref 0.1247
_reflns_number_gt 10377
_reflns_number_total 12684
_reflns_threshold_expression >2sigma(I)
_cod_data_source_file ic7011183sup8.cif
_cod_data_source_block oejlm199profp-1
_cod_depositor_comments
;
The following automatic conversions were performed:

'_symmetry_cell_setting' value 'Triclinic' changed to 'triclinic'
according to /home/saulius/struct/CIF-dictionaries/cif_core.dic
dictionary named 'cif_core.dic' version 2.4.2 from 2011-04-26.

Automatic conversion script
Id: cif_fix_values 1891 2012-01-12 08:04:46Z andrius 

 Adding full bibliography for 4333424--4333430.cif.
;
_cod_original_cell_volume 3128.88(18)
_cod_original_sg_symbol_H-M P-1
_cod_database_code 4333429

loop_
_symmetry_equiv_pos_as_xyz
'x, y, z'
'-x, -y, -z'

loop_
_atom_site_label
_atom_site_type_symbol
_atom_site_fract_x
_atom_site_fract_y
_atom_site_fract_z
_atom_site_U_iso_or_equiv
_atom_site_adp_type
_atom_site_occupancy
_atom_site_symmetry_multiplicity
_atom_site_calc_flag
_atom_site_refinement_flags
V1 V 0.62181(4) 0.30967(3) 0.075276(17) 0.01126(10) Uani 1 1 d .
V2 V 0.55098(4) 0.56255(3) 0.041565(17) 0.00809(10) Uani 1 1 d .
Cl1 Cl 0.81994(6) 0.16800(5) 0.09578(3) 0.01831(14) Uani 1 1 d .
O1 O 0.59417(16) 0.32455(14) 0.15800(7) 0.0127(3) Uani 1 1 d .
O2 O 0.52941(17) 0.20821(14) 0.08754(7) 0.0137(4) Uani 1 1 d .
O3 O 0.53243(16) 0.58472(14) 0.12347(7) 0.0111(3) Uani 1 1 d .
O4 O 0.65525(16) 0.65259(14) 0.02827(7) 0.0108(3) Uani 1 1 d .
O5 O 0.69815(15) 0.42563(13) 0.05691(7) 0.0093(3) Uani 1 1 d .
O6 O 0.45434(15) 0.45353(13) 0.04741(7) 0.0082(3) Uani 1 1 d .
O7 O 0.38519(15) 0.67904(13) 0.01262(7) 0.0093(3) Uani 1 1 d .
C1 C 0.4466(3) 0.2354(2) 0.18050(11) 0.0177(5) Uani 1 1 d .
H1 H 0.3857 0.2252 0.2066 0.021 Uiso 1 1 calc R
C2 C 0.5114(2) 0.3015(2) 0.19183(11) 0.0149(5) Uani 1 1 d .
C3 C 0.4945(3) 0.3420(2) 0.24845(11) 0.0169(5) Uani 1 1 d .
C4 C 0.5942(3) 0.3638(2) 0.27199(12) 0.0214(6) Uani 1 1 d .
H4 H 0.6668 0.3591 0.2507 0.026 Uiso 1 1 calc R
C5 C 0.5856(3) 0.3926(3) 0.32741(13) 0.0291(7) Uani 1 1 d .
H5 H 0.6534 0.4056 0.3437 0.035 Uiso 1 1 calc R
C6 C 0.4753(4) 0.4022(3) 0.35874(13) 0.0330(8) Uani 1 1 d .
H6 H 0.4714 0.4184 0.3967 0.040 Uiso 1 1 calc R
C7 C 0.3728(4) 0.3879(3) 0.33385(14) 0.0331(7) Uani 1 1 d .
H7 H 0.2974 0.3989 0.3538 0.040 Uiso 1 1 calc R
C8 C 0.3813(3) 0.3571(3) 0.27887(13) 0.0269(6) Uani 1 1 d .
H8 H 0.3122 0.3464 0.2622 0.032 Uiso 1 1 calc R
C9 C 0.4682(2) 0.1836(2) 0.13190(11) 0.0148(5) Uani 1 1 d .
C10 C 0.4267(3) 0.0904(2) 0.13056(11) 0.0175(5) Uani 1 1 d .
C11 C 0.4510(2) 0.0401(2) 0.08188(12) 0.0179(5) Uani 1 1 d .
H11 H 0.4907 0.0663 0.0498 0.022 Uiso 1 1 calc R
C12 C 0.4171(3) -0.0487(2) 0.08030(14) 0.0228(6) Uani 1 1 d .
H12 H 0.4330 -0.0809 0.0471 0.027 Uiso 1 1 calc R
C13 C 0.3599(3) -0.0896(2) 0.12774(14) 0.0268(6) Uani 1 1 d .
H13 H 0.3367 -0.1490 0.1266 0.032 Uiso 1 1 calc R
C14 C 0.3376(4) -0.0418(3) 0.17659(14) 0.0412(9) Uani 1 1 d .
H14 H 0.3013 -0.0704 0.2092 0.049 Uiso 1 1 calc R
C15 C 0.3684(4) 0.0486(3) 0.17823(14) 0.0366(8) Uani 1 1 d .
H15 H 0.3501 0.0815 0.2112 0.044 Uiso 1 1 calc R
C16 C 0.6616(2) 0.6910(2) 0.12456(11) 0.0131(5) Uani 1 1 d .
H16 H 0.6985 0.7218 0.1488 0.016 Uiso 1 1 calc R
C17 C 0.5816(2) 0.63789(19) 0.15062(10) 0.0110(5) Uani 1 1 d .
C18 C 0.5414(2) 0.6462(2) 0.21200(11) 0.0133(5) Uani 1 1 d .
C19 C 0.6180(3) 0.6602(2) 0.25535(11) 0.0199(6) Uani 1 1 d .
H19 H 0.6986 0.6625 0.2465 0.024 Uiso 1 1 calc R
C20 C 0.5737(3) 0.6707(3) 0.31186(12) 0.0261(6) Uani 1 1 d .
H20 H 0.6262 0.6775 0.3411 0.031 Uiso 1 1 calc R
C21 C 0.4532(3) 0.6710(2) 0.32462(12) 0.0261(6) Uani 1 1 d .
H21 H 0.4231 0.6804 0.3620 0.031 Uiso 1 1 calc R
C22 C 0.3763(3) 0.6573(2) 0.28185(12) 0.0222(6) Uani 1 1 d .
H22 H 0.2944 0.6579 0.2906 0.027 Uiso 1 1 calc R
C23 C 0.4209(3) 0.6428(2) 0.22628(11) 0.0163(5) Uani 1 1 d .
H23 H 0.3704 0.6307 0.1983 0.020 Uiso 1 1 calc R
C24 C 0.6901(2) 0.70086(19) 0.06454(11) 0.0105(5) Uani 1 1 d .
C25 C 0.7611(2) 0.77084(19) 0.03788(11) 0.0114(5) Uani 1 1 d .
C26 C 0.7699(3) 0.8541(2) 0.06395(12) 0.0167(5) Uani 1 1 d .
H26 H 0.7340 0.8646 0.1002 0.020 Uiso 1 1 calc R
C27 C 0.8320(3) 0.9210(2) 0.03611(13) 0.0214(6) Uani 1 1 d .
H27 H 0.8353 0.9775 0.0531 0.026 Uiso 1 1 calc R
C28 C 0.8891(3) 0.9039(2) -0.01722(13) 0.0204(6) Uani 1 1 d .
H28 H 0.9330 0.9475 -0.0352 0.024 Uiso 1 1 calc R
C29 C 0.8806(2) 0.8218(2) -0.04359(12) 0.0175(5) Uani 1 1 d .
H29 H 0.9180 0.8108 -0.0795 0.021 Uiso 1 1 calc R
C30 C 0.8166(2) 0.7565(2) -0.01646(11) 0.0132(5) Uani 1 1 d .
H30 H 0.8102 0.7021 -0.0346 0.016 Uiso 1 1 calc R
C31 C 0.8040(2) 0.4143(2) 0.01900(10) 0.0104(5) Uani 1 1 d .
H31A H 0.8754 0.3475 0.0355 0.012 Uiso 1 1 calc R
H31B H 0.8327 0.4745 0.0185 0.012 Uiso 1 1 calc R
C32 C 0.3351(2) 0.4798(2) 0.07671(10) 0.0100(4) Uani 1 1 d .
H32A H 0.3518 0.4840 0.1176 0.012 Uiso 1 1 calc R
H32B H 0.3024 0.4218 0.0779 0.012 Uiso 1 1 calc R
C33 C 0.2740(2) 0.6839(2) 0.04590(10) 0.0101(4) Uani 1 1 d .
H33A H 0.2030 0.7509 0.0293 0.012 Uiso 1 1 calc R
H33B H 0.2930 0.6857 0.0869 0.012 Uiso 1 1 calc R
C34 C 0.7681(2) 0.41229(19) -0.04545(10) 0.0095(4) Uani 1 1 d .
C35 C 0.8890(2) 0.3919(2) -0.08214(11) 0.0138(5) Uani 1 1 d .
H35A H 0.9535 0.3225 -0.0632 0.017 Uiso 1 1 calc R
H35B H 0.8655 0.3848 -0.1215 0.017 Uiso 1 1 calc R
C36 C 0.9512(3) 0.4759(2) -0.09024(14) 0.0242(6) Uani 1 1 d .
H36A H 0.8919 0.5438 -0.1126 0.036 Uiso 1 1 calc R
H36B H 1.0277 0.4517 -0.1115 0.036 Uiso 1 1 calc R
H36C H 0.9735 0.4856 -0.0518 0.036 Uiso 1 1 calc R
V1' V 0.75732(5) 0.64508(4) 0.48298(2) 0.02081(12) Uani 1 1 d .
V2' V 1.00988(4) 0.51424(4) 0.428633(19) 0.01585(11) Uani 1 1 d .
Cl1' Cl 0.54861(8) 0.66044(7) 0.47332(3) 0.03408(18) Uani 1 1 d .
O1' O 0.7193(2) 0.75306(16) 0.53387(8) 0.0224(4) Uani 1 1 d .
O2' O 0.7473(2) 0.76008(15) 0.41414(8) 0.0216(4) Uani 1 1 d .
O3' O 1.00214(19) 0.63435(15) 0.36317(8) 0.0194(4) Uani 1 1 d .
O4' O 1.03360(18) 0.41990(15) 0.37081(8) 0.0185(4) Uani 1 1 d .
O5' O 1.19010(18) 0.48593(15) 0.45091(8) 0.0179(4) Uani 1 1 d .
O6' O 0.96041(17) 0.60731(14) 0.49482(8) 0.0156(4) Uani 1 1 d .
O7' O 0.82776(18) 0.53673(15) 0.43017(8) 0.0181(4) Uani 1 1 d .
C1' C 0.7108(3) 0.9083(2) 0.46166(13) 0.0248(6) Uani 1 1 d .
H1' H 0.7002 0.9814 0.4559 0.030 Uiso 1 1 calc R
C2' C 0.7027(3) 0.8544(2) 0.51947(12) 0.0217(6) Uani 1 1 d .
C3' C 0.6697(3) 0.9164(2) 0.56821(13) 0.0235(6) Uani 1 1 d .
C4' C 0.7015(4) 1.0066(3) 0.56802(15) 0.0367(8) Uani 1 1 d .
H4' H 0.7462 1.0291 0.5370 0.044 Uiso 1 1 calc R
C5' C 0.6670(4) 1.0638(3) 0.61389(16) 0.0384(8) Uani 1 1 d .
H5' H 0.6897 1.1239 0.6137 0.046 Uiso 1 1 calc R
C6' C 0.5995(3) 1.0319(3) 0.65947(14) 0.0311(7) Uani 1 1 d .
H6' H 0.5745 1.0713 0.6897 0.037 Uiso 1 1 calc R
C7' C 0.5689(3) 0.9409(3) 0.66017(13) 0.0287(7) Uani 1 1 d .
H7' H 0.5250 0.9182 0.6915 0.034 Uiso 1 1 calc R
C8' C 0.6031(3) 0.8835(2) 0.61477(13) 0.0250(6) Uani 1 1 d .
H8' H 0.5815 0.8228 0.6154 0.030 Uiso 1 1 calc R
C9' C 0.7339(3) 0.8590(2) 0.41214(12) 0.0215(6) Uani 1 1 d .
C10' C 0.7388(3) 0.9231(2) 0.35207(13) 0.0239(6) Uani 1 1 d .
C11' C 0.7637(3) 1.0184(2) 0.34472(15) 0.0318(7) Uani 1 1 d .
H11' H 0.7806 1.0429 0.3780 0.038 Uiso 1 1 calc R
C12' C 0.7634(3) 1.0775(3) 0.28746(17) 0.0408(9) Uani 1 1 d .
H12' H 0.7806 1.1412 0.2826 0.049 Uiso 1 1 calc R
C13' C 0.7378(3) 1.0417(3) 0.23811(15) 0.0411(9) Uani 1 1 d .
H13' H 0.7374 1.0818 0.2001 0.049 Uiso 1 1 calc R
C14' C 0.7130(3) 0.9476(3) 0.24450(14) 0.0354(8) Uani 1 1 d .
H14' H 0.6951 0.9243 0.2110 0.043 Uiso 1 1 calc R
C15' C 0.7148(3) 0.8871(3) 0.30160(13) 0.0262(6) Uani 1 1 d .
H15' H 0.6999 0.8225 0.3061 0.031 Uiso 1 1 calc R
C16' C 0.9969(3) 0.5525(2) 0.28163(12) 0.0202(6) Uani 1 1 d .
H16' H 0.9836 0.5653 0.2403 0.024 Uiso 1 1 calc R
C17' C 1.0028(2) 0.6371(2) 0.30699(11) 0.0173(5) Uani 1 1 d .
C18' C 1.0154(3) 0.7356(2) 0.26880(12) 0.0185(5) Uani 1 1 d .
C19' C 1.0079(3) 0.7533(2) 0.20685(13) 0.0238(6) Uani 1 1 d .
H19' H 0.9901 0.7044 0.1879 0.029 Uiso 1 1 calc R
C20' C 1.0266(3) 0.8428(2) 0.17297(13) 0.0283(7) Uani 1 1 d .
H20' H 1.0217 0.8536 0.1315 0.034 Uiso 1 1 calc R
C21' C 1.0526(3) 0.9161(2) 0.20083(14) 0.0285(7) Uani 1 1 d .
H21' H 1.0658 0.9759 0.1782 0.034 Uiso 1 1 calc R
C22' C 1.0588(3) 0.9000(2) 0.26262(14) 0.0265(6) Uani 1 1 d .
H22' H 1.0753 0.9496 0.2814 0.032 Uiso 1 1 calc R
C23' C 1.0404(3) 0.8106(2) 0.29643(13) 0.0222(6) Uani 1 1 d .
H23' H 1.0447 0.8002 0.3379 0.027 Uiso 1 1 calc R
C24' C 1.0094(3) 0.4504(2) 0.31390(12) 0.0178(5) Uani 1 1 d .
C25' C 1.0011(3) 0.3667(2) 0.28160(12) 0.0185(5) Uani 1 1 d .
C26' C 0.9238(3) 0.3957(2) 0.22884(12) 0.0218(6) Uani 1 1 d .
H26' H 0.8757 0.4686 0.2132 0.026 Uiso 1 1 calc R
C27' C 0.9183(3) 0.3163(3) 0.19967(13) 0.0260(6) Uani 1 1 d .
H27' H 0.8655 0.3358 0.1648 0.031 Uiso 1 1 calc R
C28' C 0.9904(3) 0.2090(3) 0.22188(15) 0.0327(7) Uani 1 1 d .
H28' H 0.9869 0.1559 0.2020 0.039 Uiso 1 1 calc R
C29' C 1.0683(4) 0.1795(3) 0.27386(16) 0.0374(8) Uani 1 1 d .
H29' H 1.1181 0.1066 0.2884 0.045 Uiso 1 1 calc R
C30' C 1.0727(3) 0.2575(2) 0.30444(14) 0.0290(7) Uani 1 1 d .
H30' H 1.1233 0.2370 0.3401 0.035 Uiso 1 1 calc R
C31' C 1.2262(3) 0.5769(2) 0.45414(12) 0.0201(6) Uani 1 1 d .
H31C H 1.2002 0.6286 0.4164 0.024 Uiso 1 1 calc R
H31D H 1.3193 0.5517 0.4599 0.024 Uiso 1 1 calc R
C32' C 1.0190(3) 0.6860(2) 0.49572(12) 0.0200(6) Uani 1 1 d .
H32C H 0.9854 0.7245 0.5277 0.024 Uiso 1 1 calc R
H32D H 0.9952 0.7388 0.4583 0.024 Uiso 1 1 calc R
C33' C 0.7895(3) 0.4450(2) 0.43499(12) 0.0202(6) Uani 1 1 d .
H33C H 0.8247 0.4071 0.4030 0.024 Uiso 1 1 calc R
H33D H 0.6962 0.4708 0.4297 0.024 Uiso 1 1 calc R
C34' C 0.8343(3) 0.3646(2) 0.49525(12) 0.0198(6) Uani 1 1 d .
C35' C 0.7829(3) 0.2723(3) 0.49684(14) 0.0283(7) Uani 1 1 d .
H35C H 0.8000 0.2287 0.5371 0.034 Uiso 1 1 calc R
H35D H 0.6900 0.3049 0.4890 0.034 Uiso 1 1 calc R
C36' C 0.8374(4) 0.1961(3) 0.45350(15) 0.0369(8) Uani 1 1 d .
H36D H 0.8369 0.2383 0.4145 0.055 Uiso 1 1 calc R
H36F H 0.7852 0.1534 0.4517 0.055 Uiso 1 1 calc R
H36E H 0.9242 0.1487 0.4671 0.055 Uiso 1 1 calc R

loop_
_atom_site_aniso_label
_atom_site_aniso_U_11
_atom_site_aniso_U_22
_atom_site_aniso_U_33
_atom_site_aniso_U_23
_atom_site_aniso_U_13
_atom_site_aniso_U_12
V1 0.0145(2) 0.0177(2) 0.00487(19) -0.00213(15) 0.00324(15) -0.00983(17)
V2 0.00756(19) 0.0138(2) 0.00502(18) -0.00391(15) 0.00197(14) -0.00547(15)
Cl1 0.0190(3) 0.0209(3) 0.0146(3) -0.0019(2) 0.0024(2) -0.0077(2)
O1 0.0129(8) 0.0183(9) 0.0062(8) -0.0016(7) 0.0030(6) -0.0056(7)
O2 0.0153(9) 0.0193(9) 0.0084(8) -0.0014(7) 0.0028(7) -0.0094(7)
O3 0.0124(8) 0.0175(9) 0.0062(8) -0.0046(6) 0.0013(6) -0.0076(7)
O4 0.0110(8) 0.0161(8) 0.0085(8) -0.0049(6) 0.0027(6) -0.0076(7)
O5 0.0093(8) 0.0156(8) 0.0050(7) -0.0032(6) 0.0030(6) -0.0063(7)
O6 0.0055(7) 0.0132(8) 0.0061(7) -0.0028(6) 0.0026(6) -0.0034(6)
O7 0.0092(8) 0.0154(8) 0.0061(7) -0.0025(6) 0.0029(6) -0.0076(7)
C1 0.0193(13) 0.0261(14) 0.0106(12) -0.0018(10) 0.0071(10) -0.0129(11)
C2 0.0141(12) 0.0198(13) 0.0079(11) 0.0002(9) 0.0003(9) -0.0043(10)
C3 0.0226(13) 0.0194(13) 0.0076(11) -0.0016(10) 0.0048(10) -0.0072(11)
C4 0.0233(14) 0.0226(14) 0.0153(13) -0.0067(11) 0.0024(11) -0.0037(11)
C5 0.0353(17) 0.0300(16) 0.0190(14) -0.0111(12) -0.0056(12) -0.0054(13)
C6 0.058(2) 0.0260(16) 0.0109(13) -0.0072(11) 0.0092(13) -0.0095(15)
C7 0.050(2) 0.0337(17) 0.0232(15) -0.0132(13) 0.0246(14) -0.0209(15)
C8 0.0335(16) 0.0311(16) 0.0237(15) -0.0111(12) 0.0142(13) -0.0183(13)
C9 0.0129(12) 0.0204(13) 0.0103(11) 0.0024(10) -0.0011(9) -0.0080(10)
C10 0.0181(13) 0.0232(13) 0.0120(12) 0.0028(10) -0.0017(10) -0.0116(11)
C11 0.0134(12) 0.0157(12) 0.0214(13) -0.0010(10) 0.0047(10) -0.0029(10)
C12 0.0207(14) 0.0148(13) 0.0294(15) -0.0047(11) 0.0027(11) -0.0022(11)
C13 0.0307(16) 0.0222(14) 0.0290(16) 0.0050(12) -0.0065(12) -0.0163(13)
C14 0.064(2) 0.062(2) 0.0206(16) -0.0009(15) 0.0060(15) -0.054(2)
C15 0.059(2) 0.059(2) 0.0158(14) -0.0095(14) 0.0112(14) -0.049(2)
C16 0.0150(12) 0.0148(12) 0.0116(11) -0.0064(9) 0.0006(9) -0.0061(10)
C17 0.0105(11) 0.0122(11) 0.0072(11) -0.0017(9) -0.0016(9) -0.0005(9)
C18 0.0183(12) 0.0125(11) 0.0083(11) -0.0029(9) 0.0016(9) -0.0044(10)
C19 0.0262(14) 0.0265(14) 0.0114(12) -0.0058(10) 0.0001(10) -0.0138(12)
C20 0.0419(18) 0.0313(16) 0.0119(13) -0.0080(11) 0.0005(12) -0.0198(14)
C21 0.0448(18) 0.0250(15) 0.0096(12) -0.0088(11) 0.0095(12) -0.0117(13)
C22 0.0248(14) 0.0228(14) 0.0171(13) -0.0047(11) 0.0102(11) -0.0063(12)
C23 0.0190(13) 0.0169(12) 0.0107(12) -0.0027(10) 0.0024(10) -0.0040(10)
C24 0.0079(11) 0.0104(11) 0.0122(11) -0.0032(9) -0.0004(9) -0.0016(9)
C25 0.0080(11) 0.0116(11) 0.0130(11) -0.0009(9) -0.0010(9) -0.0025(9)
C26 0.0191(13) 0.0175(12) 0.0155(12) -0.0059(10) 0.0026(10) -0.0079(10)
C27 0.0241(14) 0.0165(13) 0.0266(15) -0.0048(11) 0.0003(11) -0.0110(11)
C28 0.0179(13) 0.0179(13) 0.0264(14) 0.0020(11) 0.0014(11) -0.0111(11)
C29 0.0137(12) 0.0180(13) 0.0184(13) -0.0002(10) 0.0039(10) -0.0046(10)
C30 0.0098(11) 0.0134(12) 0.0158(12) -0.0040(9) 0.0014(9) -0.0030(9)
C31 0.0066(10) 0.0178(12) 0.0089(11) -0.0041(9) 0.0034(8) -0.0064(9)
C32 0.0079(11) 0.0166(12) 0.0066(10) -0.0029(9) 0.0052(8) -0.0055(9)
C33 0.0080(11) 0.0162(12) 0.0070(10) -0.0039(9) 0.0042(8) -0.0047(9)
C34 0.0079(10) 0.0142(11) 0.0068(10) -0.0028(9) 0.0036(8) -0.0043(9)
C35 0.0098(11) 0.0201(13) 0.0103(11) -0.0030(10) 0.0058(9) -0.0043(10)
C36 0.0188(13) 0.0289(15) 0.0265(15) -0.0054(12) 0.0098(11) -0.0109(12)
V1' 0.0318(3) 0.0162(2) 0.0124(2) -0.00282(17) 0.00467(19) -0.0064(2)
V2' 0.0234(2) 0.0163(2) 0.0097(2) -0.00347(16) 0.00245(17) -0.00908(18)
Cl1' 0.0357(4) 0.0399(4) 0.0234(4) -0.0053(3) 0.0021(3) -0.0106(3)
O1' 0.0303(11) 0.0189(10) 0.0160(9) -0.0042(8) 0.0042(8) -0.0064(8)
O2' 0.0298(11) 0.0191(10) 0.0131(9) -0.0017(7) 0.0026(8) -0.0065(8)
O3' 0.0284(10) 0.0181(9) 0.0113(9) -0.0020(7) 0.0024(7) -0.0087(8)
O4' 0.0256(10) 0.0171(9) 0.0139(9) -0.0049(7) 0.0037(7) -0.0083(8)
O5' 0.0248(10) 0.0168(9) 0.0138(9) -0.0046(7) 0.0020(7) -0.0088(8)
O6' 0.0220(9) 0.0157(9) 0.0107(8) -0.0032(7) 0.0017(7) -0.0086(7)
O7' 0.0245(10) 0.0179(9) 0.0124(9) -0.0036(7) 0.0021(7) -0.0081(8)
C1' 0.0333(16) 0.0177(13) 0.0201(14) -0.0027(11) 0.0070(12) -0.0062(12)
C2' 0.0226(14) 0.0202(14) 0.0197(14) -0.0043(11) 0.0028(11) -0.0049(11)
C3' 0.0275(15) 0.0194(14) 0.0192(14) -0.0036(11) 0.0021(11) -0.0039(12)
C4' 0.055(2) 0.0336(18) 0.0293(17) -0.0126(14) 0.0189(15) -0.0221(16)
C5' 0.062(2) 0.0268(16) 0.0343(18) -0.0149(14) 0.0133(16) -0.0215(16)
C6' 0.0413(18) 0.0240(15) 0.0226(15) -0.0099(12) 0.0031(13) -0.0031(13)
C7' 0.0342(17) 0.0272(15) 0.0199(14) -0.0041(12) 0.0045(12) -0.0062(13)
C8' 0.0305(16) 0.0209(14) 0.0191(14) -0.0020(11) 0.0023(12) -0.0052(12)
C9' 0.0211(14) 0.0203(14) 0.0181(13) -0.0004(11) 0.0017(11) -0.0036(11)
C10' 0.0238(14) 0.0209(14) 0.0197(14) 0.0001(11) 0.0061(11) -0.0019(11)
C11' 0.0377(18) 0.0209(15) 0.0313(17) -0.0038(13) 0.0140(14) -0.0052(13)
C12' 0.0391(19) 0.0225(16) 0.048(2) 0.0046(15) 0.0201(16) -0.0029(14)
C13' 0.0378(19) 0.0393(19) 0.0243(17) 0.0105(14) 0.0144(14) 0.0029(15)
C14' 0.0282(16) 0.0403(19) 0.0215(15) 0.0036(14) 0.0046(13) 0.0014(14)
C15' 0.0243(15) 0.0281(15) 0.0192(14) -0.0011(12) 0.0030(11) -0.0035(12)
C16' 0.0261(14) 0.0231(14) 0.0130(12) -0.0044(10) 0.0035(10) -0.0106(12)
C17' 0.0162(12) 0.0202(13) 0.0135(12) -0.0021(10) -0.0004(10) -0.0049(10)
C18' 0.0183(13) 0.0179(13) 0.0174(13) -0.0035(10) 0.0038(10) -0.0047(10)
C19' 0.0299(15) 0.0215(14) 0.0182(14) -0.0032(11) 0.0040(11) -0.0078(12)
C20' 0.0359(17) 0.0266(15) 0.0172(14) 0.0002(12) 0.0068(12) -0.0079(13)
C21' 0.0302(16) 0.0230(15) 0.0278(16) 0.0018(12) 0.0089(13) -0.0082(13)
C22' 0.0321(16) 0.0186(14) 0.0292(16) -0.0028(12) 0.0018(13) -0.0107(12)
C23' 0.0262(14) 0.0213(14) 0.0175(13) -0.0019(11) 0.0020(11) -0.0077(12)
C24' 0.0183(13) 0.0231(14) 0.0149(13) -0.0080(11) 0.0041(10) -0.0091(11)
C25' 0.0214(13) 0.0221(13) 0.0158(13) -0.0084(11) 0.0069(10) -0.0104(11)
C26' 0.0259(14) 0.0240(14) 0.0172(13) -0.0044(11) 0.0020(11) -0.0112(12)
C27' 0.0300(15) 0.0384(17) 0.0195(14) -0.0137(13) 0.0048(12) -0.0205(14)
C28' 0.0409(18) 0.0350(17) 0.0322(17) -0.0219(14) 0.0060(14) -0.0182(15)
C29' 0.045(2) 0.0218(15) 0.043(2) -0.0115(14) -0.0083(16) -0.0062(14)
C30' 0.0331(17) 0.0247(15) 0.0270(16) -0.0083(12) -0.0058(13) -0.0064(13)
C31' 0.0260(14) 0.0211(13) 0.0159(13) -0.0024(10) 0.0029(11) -0.0127(11)
C32' 0.0302(15) 0.0159(13) 0.0153(13) -0.0033(10) 0.0018(11) -0.0101(11)
C33' 0.0255(14) 0.0219(14) 0.0170(13) -0.0065(11) 0.0024(11) -0.0118(11)
C34' 0.0277(15) 0.0207(13) 0.0151(13) -0.0048(10) 0.0025(11) -0.0132(12)
C35' 0.0380(17) 0.0291(16) 0.0254(15) -0.0061(12) 0.0019(13) -0.0207(14)
C36' 0.061(2) 0.0297(17) 0.0319(17) -0.0103(14) 0.0046(16) -0.0282(17)

loop_
_atom_type_symbol
_atom_type_description
_atom_type_scat_dispersion_real
_atom_type_scat_dispersion_imag
_atom_type_scat_source
O O 0.0106 0.0060 'International Tables Vol C Tables 4.2.6.8 and 6.1.1.4'
H H 0.0000 0.0000 'International Tables Vol C Tables 4.2.6.8 and 6.1.1.4'
Cl Cl 0.1484 0.1585 'International Tables Vol C Tables 4.2.6.8 and 6.1.1.4'
V V 0.3005 0.5294 'International Tables Vol C Tables 4.2.6.8 and 6.1.1.4'
C C 0.0033 0.0016 'International Tables Vol C Tables 4.2.6.8 and 6.1.1.4'

loop_
_geom_angle_atom_site_label_1
_geom_angle_atom_site_label_2
_geom_angle_atom_site_label_3
_geom_angle
_geom_angle_site_symmetry_1
_geom_angle_site_symmetry_3
O1 V1 O2 87.73(7) . .
O1 V1 O7 167.90(7) . 2_665
O2 V1 O7 92.32(7) . 2_665
O1 V1 O5 94.29(7) . .
O2 V1 O5 173.40(7) . .
O7 V1 O5 84.38(7) 2_665 .
O1 V1 O6 89.22(7) . .
O2 V1 O6 95.81(7) . .
O7 V1 O6 78.73(6) 2_665 .
O5 V1 O6 77.96(6) . .
O1 V1 Cl1 95.63(5) . .
O2 V1 Cl1 91.84(6) . .
O7 V1 Cl1 96.46(5) 2_665 .
O5 V1 Cl1 94.21(5) . .
O6 V1 Cl1 171.10(5) . .
O1 V1 V2 130.47(5) . 2_665
O2 V1 V2 89.93(5) . 2_665
O7 V1 V2 37.45(5) 2_665 2_665
O5 V1 V2 83.98(5) . 2_665
O6 V1 V2 41.86(4) . 2_665
Cl1 V1 V2 133.90(2) . 2_665
O5 V2 O4 94.54(7) . .
O5 V2 O3 98.08(7) . .
O4 V2 O3 89.67(7) . .
O5 V2 O7 164.13(7) . .
O4 V2 O7 96.72(7) . .
O3 V2 O7 93.13(7) . .
O5 V2 O6 87.54(6) . 2_665
O4 V2 O6 94.35(7) . 2_665
O3 V2 O6 172.82(7) . 2_665
O7 V2 O6 80.51(6) . 2_665
O5 V2 O6 80.37(7) . .
O4 V2 O6 172.02(7) . .
O3 V2 O6 97.11(7) . .
O7 V2 O6 87.16(7) . .
O6 V2 O6 79.36(7) 2_665 .
O5 V2 V1 130.54(5) . 2_665
O4 V2 V1 91.94(5) . 2_665
O3 V2 V1 130.97(5) . 2_665
O7 V2 V1 38.05(5) . 2_665
O6 V2 V1 43.06(4) 2_665 2_665
O6 V2 V1 86.81(5) . 2_665
C2 O1 V1 128.32(16) . .
C9 O2 V1 129.84(17) . .
C17 O3 V2 128.61(15) . .
C24 O4 V2 129.51(15) . .
C31 O5 V2 118.18(14) . .
C31 O5 V1 121.12(14) . .
V2 O5 V1 105.08(7) . .
C32 O6 V2 117.85(13) . 2_665
C32 O6 V2 117.28(13) . .
V2 O6 V2 100.64(7) 2_665 .
C32 O6 V1 125.10(13) . .
V2 O6 V1 95.08(6) 2_665 .
V2 O6 V1 95.70(6) . .
C33 O7 V2 118.85(14) . .
C33 O7 V1 121.11(13) . 2_665
V2 O7 V1 104.50(7) . 2_665
C2 C1 C9 123.3(2) . .
C2 C1 H1 118.3 . .
C9 C1 H1 118.3 . .
O1 C2 C1 124.1(2) . .
O1 C2 C3 116.0(2) . .
C1 C2 C3 119.6(2) . .
C4 C3 C8 119.6(3) . .
C4 C3 C2 118.7(2) . .
C8 C3 C2 121.7(3) . .
C3 C4 C5 119.9(3) . .
C3 C4 H4 120.1 . .
C5 C4 H4 120.1 . .
C4 C5 C6 120.0(3) . .
C4 C5 H5 120.0 . .
C6 C5 H5 120.0 . .
C7 C6 C5 120.3(3) . .
C7 C6 H6 119.8 . .
C5 C6 H6 119.8 . .
C6 C7 C8 120.0(3) . .
C6 C7 H7 120.0 . .
C8 C7 H7 120.0 . .
C7 C8 C3 119.9(3) . .
C7 C8 H8 120.0 . .
C3 C8 H8 120.0 . .
O2 C9 C1 123.1(2) . .
O2 C9 C10 115.6(2) . .
C1 C9 C10 121.2(2) . .
C11 C10 C15 118.3(3) . .
C11 C10 C9 119.6(2) . .
C15 C10 C9 122.0(3) . .
C12 C11 C10 120.8(3) . .
C12 C11 H11 119.6 . .
C10 C11 H11 119.6 . .
C13 C12 C11 120.4(3) . .
C13 C12 H12 119.8 . .
C11 C12 H12 119.8 . .
C14 C13 C12 119.3(3) . .
C14 C13 H13 120.4 . .
C12 C13 H13 120.4 . .
C13 C14 C15 121.0(3) . .
C13 C14 H14 119.5 . .
C15 C14 H14 119.5 . .
C14 C15 C10 120.1(3) . .
C14 C15 H15 119.9 . .
C10 C15 H15 119.9 . .
C24 C16 C17 124.5(2) . .
C24 C16 H16 117.8 . .
C17 C16 H16 117.8 . .
O3 C17 C16 124.2(2) . .
O3 C17 C18 115.5(2) . .
C16 C17 C18 120.3(2) . .
C23 C18 C19 119.0(2) . .
C23 C18 C17 118.5(2) . .
C19 C18 C17 122.5(2) . .
C20 C19 C18 120.0(3) . .
C20 C19 H19 120.0 . .
C18 C19 H19 120.0 . .
C21 C20 C19 120.3(3) . .
C21 C20 H20 119.8 . .
C19 C20 H20 119.8 . .
C20 C21 C22 120.1(3) . .
C20 C21 H21 120.0 . .
C22 C21 H21 120.0 . .
C23 C22 C21 120.2(3) . .
C23 C22 H22 119.9 . .
C21 C22 H22 119.9 . .
C22 C23 C18 120.3(2) . .
C22 C23 H23 119.9 . .
C18 C23 H23 119.9 . .
O4 C24 C16 123.2(2) . .
O4 C24 C25 115.2(2) . .
C16 C24 C25 121.6(2) . .
C30 C25 C26 118.7(2) . .
C30 C25 C24 119.1(2) . .
C26 C25 C24 122.2(2) . .
C27 C26 C25 120.4(2) . .
C27 C26 H26 119.8 . .
C25 C26 H26 119.8 . .
C26 C27 C28 120.2(2) . .
C26 C27 H27 119.9 . .
C28 C27 H27 119.9 . .
C29 C28 C27 119.9(2) . .
C29 C28 H28 120.0 . .
C27 C28 H28 120.0 . .
C30 C29 C28 119.9(2) . .
C30 C29 H29 120.0 . .
C28 C29 H29 120.0 . .
C29 C30 C25 120.9(2) . .
C29 C30 H30 119.5 . .
C25 C30 H30 119.5 . .
O5 C31 C34 112.67(18) . .
O5 C31 H31A 109.1 . .
C34 C31 H31A 109.1 . .
O5 C31 H31B 109.1 . .
C34 C31 H31B 109.1 . .
H31A C31 H31B 107.8 . .
O6 C32 C34 112.83(18) . 2_665
O6 C32 H32A 109.0 . .
C34 C32 H32A 109.0 2_665 .
O6 C32 H32B 109.0 . .
C34 C32 H32B 109.0 2_665 .
H32A C32 H32B 107.8 . .
O7 C33 C34 113.29(18) . 2_665
O7 C33 H33A 108.9 . .
C34 C33 H33A 108.9 2_665 .
O7 C33 H33B 108.9 . .
C34 C33 H33B 108.9 2_665 .
H33A C33 H33B 107.7 . .
C33 C34 C32 111.60(19) 2_665 2_665
C33 C34 C31 109.94(19) 2_665 .
C32 C34 C31 112.06(19) 2_665 .
C33 C34 C35 105.76(19) 2_665 .
C32 C34 C35 107.70(19) 2_665 .
C31 C34 C35 109.54(19) . .
C36 C35 C34 117.7(2) . .
C36 C35 H35A 107.9 . .
C34 C35 H35A 107.9 . .
C36 C35 H35B 107.9 . .
C34 C35 H35B 107.9 . .
H35A C35 H35B 107.2 . .
C35 C36 H36A 109.5 . .
C35 C36 H36B 109.5 . .
H36A C36 H36B 109.5 . .
C35 C36 H36C 109.5 . .
H36A C36 H36C 109.5 . .
H36B C36 H36C 109.5 . .
O2' V1' O1' 88.77(8) . .
O2' V1' O5' 166.86(9) . 2_766
O1' V1' O5' 96.56(8) . 2_766
O2' V1' O7' 88.16(8) . .
O1' V1' O7' 169.62(9) . .
O5' V1' O7' 84.46(8) 2_766 .
O2' V1' O6' 89.59(8) . .
O1' V1' O6' 91.79(8) . .
O5' V1' O6' 78.28(7) 2_766 .
O7' V1' O6' 78.28(7) . .
O2' V1' Cl1' 96.27(7) . .
O1' V1' Cl1' 93.40(7) . .
O5' V1' Cl1' 95.40(6) 2_766 .
O7' V1' Cl1' 96.79(6) . .
O6' V1' Cl1' 172.25(6) . .
O7' V2' O4' 91.02(8) . .
O7' V2' O5' 164.20(8) . .
O4' V2' O5' 100.04(8) . .
O7' V2' O3' 99.67(8) . .
O4' V2' O3' 89.28(8) . .
O5' V2' O3' 91.78(8) . .
O7' V2' O6' 87.23(8) . 2_766
O4' V2' O6' 96.57(7) . 2_766
O5' V2' O6' 80.36(7) . 2_766
O3' V2' O6' 170.90(8) . 2_766
O7' V2' O6' 80.92(7) . .
O4' V2' O6' 170.93(8) . .
O5' V2' O6' 87.10(7) . .
O3' V2' O6' 96.13(7) . .
O6' V2' O6' 79.01(8) 2_766 .
C2' O1' V1' 128.98(18) . .
C9' O2' V1' 129.80(18) . .
C17' O3' V2' 129.04(17) . .
C24' O4' V2' 126.66(17) . .
C31' O5' V2' 118.33(16) . .
C31' O5' V1' 121.01(15) . 2_766
V2' O5' V1' 104.82(9) . 2_766
C32' O6' V2' 117.46(15) . 2_766
C32' O6' V2' 117.85(15) . .
V2' O6' V2' 100.99(8) 2_766 .
C32' O6' V1' 124.75(16) . .
V2' O6' V1' 95.50(7) 2_766 .
V2' O6' V1' 95.16(7) . .
C33' O7' V2' 119.18(16) . .
C33' O7' V1' 120.68(16) . .
V2' O7' V1' 104.54(9) . .
C9' C1' C2' 123.9(3) . .
C9' C1' H1' 118.0 . .
C2' C1' H1' 118.0 . .
O1' C2' C1' 124.4(3) . .
O1' C2' C3' 116.2(2) . .
C1' C2' C3' 119.4(3) . .
C4' C3' C8' 119.3(3) . .
C4' C3' C2' 122.0(3) . .
C8' C3' C2' 118.7(3) . .
C3' C4' C5' 120.4(3) . .
C3' C4' H4' 119.8 . .
C5' C4' H4' 119.8 . .
C6' C5' C4' 120.1(3) . .
C6' C5' H5' 119.9 . .
C4' C5' H5' 119.9 . .
C5' C6' C7' 119.6(3) . .
C5' C6' H6' 120.2 . .
C7' C6' H6' 120.2 . .
C8' C7' C6' 120.5(3) . .
C8' C7' H7' 119.7 . .
C6' C7' H7' 119.7 . .
C7' C8' C3' 120.0(3) . .
C7' C8' H8' 120.0 . .
C3' C8' H8' 120.0 . .
O2' C9' C1' 123.8(3) . .
O2' C9' C10' 115.9(2) . .
C1' C9' C10' 120.3(3) . .
C11' C10' C15' 119.2(3) . .
C11' C10' C9' 122.1(3) . .
C15' C10' C9' 118.6(3) . .
C10' C11' C12' 120.0(3) . .
C10' C11' H11' 120.0 . .
C12' C11' H11' 120.0 . .
C13' C12' C11' 120.1(3) . .
C13' C12' H12' 119.9 . .
C11' C12' H12' 119.9 . .
C14' C13' C12' 120.7(3) . .
C14' C13' H13' 119.7 . .
C12' C13' H13' 119.7 . .
C13' C14' C15' 119.6(3) . .
C13' C14' H14' 120.2 . .
C15' C14' H14' 120.2 . .
C14' C15' C10' 120.3(3) . .
C14' C15' H15' 119.9 . .
C10' C15' H15' 119.9 . .
C24' C16' C17' 124.4(2) . .
C24' C16' H16' 117.8 . .
C17' C16' H16' 117.8 . .
O3' C17' C16' 123.2(2) . .
O3' C17' C18' 116.2(2) . .
C16' C17' C18' 120.6(2) . .
C19' C18' C23' 118.8(3) . .
C19' C18' C17' 122.4(2) . .
C23' C18' C17' 118.8(2) . .
C20' C19' C18' 120.8(3) . .
C20' C19' H19' 119.6 . .
C18' C19' H19' 119.6 . .
C21' C20' C19' 120.0(3) . .
C21' C20' H20' 120.0 . .
C19' C20' H20' 120.0 . .
C20' C21' C22' 119.8(3) . .
C20' C21' H21' 120.1 . .
C22' C21' H21' 120.1 . .
C23' C22' C21' 120.2(3) . .
C23' C22' H22' 119.9 . .
C21' C22' H22' 119.9 . .
C22' C23' C18' 120.4(3) . .
C22' C23' H23' 119.8 . .
C18' C23' H23' 119.8 . .
O4' C24' C16' 124.5(2) . .
O4' C24' C25' 116.1(2) . .
C16' C24' C25' 119.4(2) . .
C30' C25' C26' 119.4(3) . .
C30' C25' C24' 119.2(2) . .
C26' C25' C24' 121.4(2) . .
C27' C26' C25' 120.1(3) . .
C27' C26' H26' 119.9 . .
C25' C26' H26' 119.9 . .
C28' C27' C26' 120.2(3) . .
C28' C27' H27' 119.9 . .
C26' C27' H27' 119.9 . .
C27' C28' C29' 120.1(3) . .
C27' C28' H28' 119.9 . .
C29' C28' H28' 119.9 . .
C28' C29' C30' 120.6(3) . .
C28' C29' H29' 119.7 . .
C30' C29' H29' 119.7 . .
C29' C30' C25' 119.5(3) . .
C29' C30' H30' 120.2 . .
C25' C30' H30' 120.2 . .
O5' C31' C34' 113.5(2) . 2_766
O5' C31' H31C 108.9 . .
C34' C31' H31C 108.9 2_766 .
O5' C31' H31D 108.9 . .
C34' C31' H31D 108.9 2_766 .
H31C C31' H31D 107.7 . .
O6' C32' C34' 113.1(2) . 2_766
O6' C32' H32C 108.9 . .
C34' C32' H32C 108.9 2_766 .
O6' C32' H32D 108.9 . .
C34' C32' H32D 108.9 2_766 .
H32C C32' H32D 107.8 . .
O7' C33' C34' 113.2(2) . .
O7' C33' H33C 108.9 . .
C34' C33' H33C 108.9 . .
O7' C33' H33D 108.9 . .
C34' C33' H33D 108.9 . .
H33C C33' H33D 107.8 . .
C32' C34' C31' 111.8(2) 2_766 2_766
C32' C34' C33' 111.7(2) 2_766 .
C31' C34' C33' 109.1(2) 2_766 .
C32' C34' C35' 108.2(2) 2_766 .
C31' C34' C35' 106.8(2) 2_766 .
C33' C34' C35' 108.9(2) . .
C36' C35' C34' 116.9(3) . .
C36' C35' H35C 108.1 . .
C34' C35' H35C 108.1 . .
C36' C35' H35D 108.1 . .
C34' C35' H35D 108.1 . .
H35C C35' H35D 107.3 . .
C35' C36' H36D 109.5 . .
C35' C36' H36F 109.5 . .
H36D C36' H36F 109.5 . .
C35' C36' H36E 109.5 . .
H36D C36' H36E 109.5 . .
H36F C36' H36E 109.5 . .

loop_
_geom_bond_atom_site_label_1
_geom_bond_atom_site_label_2
_geom_bond_distance
_geom_bond_site_symmetry_2
V1 O1 1.9489(17) .
V1 O2 1.9680(17) .
V1 O7 1.9847(16) 2_665
V1 O5 2.0105(17) .
V1 O6 2.1368(16) .
V1 Cl1 2.3142(8) .
V1 V2 3.1177(6) 2_665
V2 O5 1.9442(17) .
V2 O4 1.9460(17) .
V2 O3 1.9486(16) .
V2 O7 1.9580(17) .
V2 O6 2.0888(16) 2_665
V2 O6 2.0976(16) .
V2 V1 3.1176(6) 2_665
O1 C2 1.284(3) .
O2 C9 1.275(3) .
O3 C17 1.287(3) .
O4 C24 1.286(3) .
O5 C31 1.439(3) .
O6 C32 1.441(3) .
O6 V2 2.0888(16) 2_665
O7 C33 1.437(3) .
O7 V1 1.9848(16) 2_665
C1 C2 1.392(4) .
C1 C9 1.395(4) .
C1 H1 0.9300 .
C2 C3 1.483(3) .
C3 C4 1.385(4) .
C3 C8 1.404(4) .
C4 C5 1.386(4) .
C4 H4 0.9300 .
C5 C6 1.396(5) .
C5 H5 0.9300 .
C6 C7 1.371(5) .
C6 H6 0.9300 .
C7 C8 1.389(4) .
C7 H7 0.9300 .
C8 H8 0.9300 .
C9 C10 1.491(4) .
C10 C11 1.385(4) .
C10 C15 1.394(4) .
C11 C12 1.385(4) .
C11 H11 0.9300 .
C12 C13 1.378(4) .
C12 H12 0.9300 .
C13 C14 1.370(5) .
C13 H13 0.9300 .
C14 C15 1.385(5) .
C14 H14 0.9300 .
C15 H15 0.9300 .
C16 C24 1.397(3) .
C16 C17 1.397(3) .
C16 H16 0.9300 .
C17 C18 1.481(3) .
C18 C23 1.394(4) .
C18 C19 1.395(4) .
C19 C20 1.393(4) .
C19 H19 0.9300 .
C20 C21 1.371(5) .
C20 H20 0.9300 .
C21 C22 1.386(4) .
C21 H21 0.9300 .
C22 C23 1.383(4) .
C22 H22 0.9300 .
C23 H23 0.9300 .
C24 C25 1.483(3) .
C25 C30 1.398(3) .
C25 C26 1.399(3) .
C26 C27 1.385(4) .
C26 H26 0.9300 .
C27 C28 1.390(4) .
C27 H27 0.9300 .
C28 C29 1.387(4) .
C28 H28 0.9300 .
C29 C30 1.381(4) .
C29 H29 0.9300 .
C30 H30 0.9300 .
C31 C34 1.537(3) .
C31 H31A 0.9700 .
C31 H31B 0.9700 .
C32 C34 1.532(3) 2_665
C32 H32A 0.9700 .
C32 H32B 0.9700 .
C33 C34 1.529(3) 2_665
C33 H33A 0.9700 .
C33 H33B 0.9700 .
C34 C33 1.529(3) 2_665
C34 C32 1.532(3) 2_665
C34 C35 1.548(3) .
C35 C36 1.510(4) .
C35 H35A 0.9700 .
C35 H35B 0.9700 .
C36 H36A 0.9600 .
C36 H36B 0.9600 .
C36 H36C 0.9600 .
V1' O2' 1.9564(19) .
V1' O1' 1.958(2) .
V1' O5' 1.9948(19) 2_766
V1' O7' 2.0065(19) .
V1' O6' 2.1405(19) .
V1' Cl1' 2.2691(10) .
V2' O7' 1.943(2) .
V2' O4' 1.9544(18) .
V2' O5' 1.957(2) .
V2' O3' 1.9578(19) .
V2' O6' 2.0896(18) 2_766
V2' O6' 2.0905(18) .
O1' C2' 1.284(3) .
O2' C9' 1.276(3) .
O3' C17' 1.277(3) .
O4' C24' 1.286(3) .
O5' C31' 1.435(3) .
O5' V1' 1.9948(19) 2_766
O6' C32' 1.435(3) .
O6' V2' 2.0896(18) 2_766
O7' C33' 1.430(3) .
C1' C9' 1.395(4) .
C1' C2' 1.399(4) .
C1' H1' 0.9300 .
C2' C3' 1.483(4) .
C3' C4' 1.381(4) .
C3' C8' 1.387(4) .
C4' C5' 1.389(5) .
C4' H4' 0.9300 .
C5' C6' 1.373(5) .
C5' H5' 0.9300 .
C6' C7' 1.383(5) .
C6' H6' 0.9300 .
C7' C8' 1.380(4) .
C7' H7' 0.9300 .
C8' H8' 0.9300 .
C9' C10' 1.487(4) .
C10' C11' 1.388(4) .
C10' C15' 1.396(4) .
C11' C12' 1.394(5) .
C11' H11' 0.9300 .
C12' C13' 1.378(6) .
C12' H12' 0.9300 .
C13' C14' 1.373(5) .
C13' H13' 0.9300 .
C14' C15' 1.396(4) .
C14' H14' 0.9300 .
C15' H15' 0.9300 .
C16' C24' 1.387(4) .
C16' C17' 1.394(4) .
C16' H16' 0.9300 .
C17' C18' 1.494(4) .
C18' C19' 1.388(4) .
C18' C23' 1.394(4) .
C19' C20' 1.384(4) .
C19' H19' 0.9300 .
C20' C21' 1.383(5) .
C20' H20' 0.9300 .
C21' C22' 1.385(4) .
C21' H21' 0.9300 .
C22' C23' 1.381(4) .
C22' H22' 0.9300 .
C23' H23' 0.9300 .
C24' C25' 1.489(4) .
C25' C30' 1.391(4) .
C25' C26' 1.393(4) .
C26' C27' 1.382(4) .
C26' H26' 0.9300 .
C27' C28' 1.368(5) .
C27' H27' 0.9300 .
C28' C29' 1.381(5) .
C28' H28' 0.9300 .
C29' C30' 1.382(4) .
C29' H29' 0.9300 .
C30' H30' 0.9300 .
C31' C34' 1.537(4) 2_766
C31' H31C 0.9700 .
C31' H31D 0.9700 .
C32' C34' 1.525(4) 2_766
C32' H32C 0.9700 .
C32' H32D 0.9700 .
C33' C34' 1.538(4) .
C33' H33C 0.9700 .
C33' H33D 0.9700 .
C34' C32' 1.525(4) 2_766
C34' C31' 1.537(4) 2_766
C34' C35' 1.538(4) .
C35' C36' 1.526(4) .
C35' H35C 0.9700 .
C35' H35D 0.9700 .
C36' H36D 0.9600 .
C36' H36F 0.9600 .
C36' H36E 0.9600 .

loop_
_geom_torsion_atom_site_label_1
_geom_torsion_atom_site_label_2
_geom_torsion_atom_site_label_3
_geom_torsion_atom_site_label_4
_geom_torsion
_geom_torsion_site_symmetry_1
_geom_torsion_site_symmetry_4
O2 V1 O1 C2 -18.9(2) . .
O7 V1 O1 C2 71.6(4) 2_665 .
O5 V1 O1 C2 154.8(2) . .
O6 V1 O1 C2 77.0(2) . .
Cl1 V1 O1 C2 -110.5(2) . .
V2 V1 O1 C2 69.1(2) 2_665 .
O1 V1 O2 C9 7.6(2) . .
O7 V1 O2 C9 -160.2(2) 2_665 .
O5 V1 O2 C9 -100.4(6) . .
O6 V1 O2 C9 -81.3(2) . .
Cl1 V1 O2 C9 103.2(2) . .
V2 V1 O2 C9 -122.9(2) 2_665 .
O5 V2 O3 C17 92.47(19) . .
O4 V2 O3 C17 -2.1(2) . .
O7 V2 O3 C17 -98.79(19) . .
O6 V2 O3 C17 -126.2(5) 2_665 .
O6 V2 O3 C17 173.69(19) . .
V1 V2 O3 C17 -94.37(19) 2_665 .
O5 V2 O4 C24 -97.5(2) . .
O3 V2 O4 C24 0.5(2) . .
O7 V2 O4 C24 93.6(2) . .
O6 V2 O4 C24 174.58(19) 2_665 .
O6 V2 O4 C24 -147.6(4) . .
V1 V2 O4 C24 131.52(19) 2_665 .
O4 V2 O5 C31 -42.72(15) . .
O3 V2 O5 C31 -133.04(15) . .
O7 V2 O5 C31 92.4(3) . .
O6 V2 O5 C31 51.45(15) 2_665 .
O6 V2 O5 C31 131.07(15) . .
V1 V2 O5 C31 53.75(17) 2_665 .
O4 V2 O5 V1 178.55(7) . .
O3 V2 O5 V1 88.23(8) . .
O7 V2 O5 V1 -46.3(3) . .
O6 V2 O5 V1 -87.28(7) 2_665 .
O6 V2 O5 V1 -7.66(7) . .
V1 V2 O5 V1 -84.98(8) 2_665 .
O1 V1 O5 C31 142.07(16) . .
O2 V1 O5 C31 -110.3(6) . .
O7 V1 O5 C31 -50.01(15) 2_665 .
O6 V1 O5 C31 -129.64(16) . .
Cl1 V1 O5 C31 46.09(15) . .
V2 V1 O5 C31 -87.65(15) 2_665 .
O1 V1 O5 V2 -80.71(8) . .
O2 V1 O5 V2 26.9(6) . .
O7 V1 O5 V2 87.22(8) 2_665 .
O6 V1 O5 V2 7.58(7) . .
Cl1 V1 O5 V2 -176.69(6) . .
V2 V1 O5 V2 49.57(6) 2_665 .
O5 V2 O6 C32 141.55(15) . .
O4 V2 O6 C32 -167.6(5) . .
O3 V2 O6 C32 44.51(15) . .
O7 V2 O6 C32 -48.30(15) . .
O6 V2 O6 C32 -129.17(17) 2_665 .
V1 V2 O6 C32 -86.40(14) 2_665 .
O5 V2 O6 V2 -89.29(7) . 2_665
O4 V2 O6 V2 -38.4(5) . 2_665
O3 V2 O6 V2 173.67(7) . 2_665
O7 V2 O6 V2 80.87(7) . 2_665
O6 V2 O6 V2 0.0 2_665 2_665
V1 V2 O6 V2 42.77(5) 2_665 2_665
O5 V2 O6 V1 6.99(6) . .
O4 V2 O6 V1 57.8(5) . .
O3 V2 O6 V1 -90.05(7) . .
O7 V2 O6 V1 177.14(7) . .
O6 V2 O6 V1 96.28(7) 2_665 .
V1 V2 O6 V1 139.04(5) 2_665 .
O1 V1 O6 C32 -41.53(17) . .
O2 V1 O6 C32 46.10(17) . .
O7 V1 O6 C32 137.32(17) 2_665 .
O5 V1 O6 C32 -136.09(17) . .
Cl1 V1 O6 C32 -164.8(3) . .
V2 V1 O6 C32 129.47(18) 2_665 .
O1 V1 O6 V2 -171.01(7) . 2_665
O2 V1 O6 V2 -83.37(7) . 2_665
O7 V1 O6 V2 7.85(6) 2_665 2_665
O5 V1 O6 V2 94.44(7) . 2_665
Cl1 V1 O6 V2 65.8(3) . 2_665
O1 V1 O6 V2 87.74(7) . .
O2 V1 O6 V2 175.38(7) . .
O7 V1 O6 V2 -93.40(7) 2_665 .
O5 V1 O6 V2 -6.81(6) . .
Cl1 V1 O6 V2 -35.5(3) . .
V2 V1 O6 V2 -101.25(7) 2_665 .
O5 V2 O7 C33 88.3(3) . .
O4 V2 O7 C33 -136.72(15) . .
O3 V2 O7 C33 -46.68(16) . .
O6 V2 O7 C33 129.97(16) 2_665 .
O6 V2 O7 C33 50.29(15) . .
V1 V2 O7 C33 138.74(18) 2_665 .
O5 V2 O7 V1 -50.4(3) . 2_665
O4 V2 O7 V1 84.54(8) . 2_665
O3 V2 O7 V1 174.58(8) . 2_665
O6 V2 O7 V1 -8.77(7) 2_665 2_665
O6 V2 O7 V1 -88.45(7) . 2_665
V1 O1 C2 C1 17.1(4) . .
V1 O1 C2 C3 -167.92(16) . .
C9 C1 C2 O1 2.4(4) . .
C9 C1 C2 C3 -172.4(2) . .
O1 C2 C3 C4 -23.6(4) . .
C1 C2 C3 C4 151.6(3) . .
O1 C2 C3 C8 157.4(3) . .
C1 C2 C3 C8 -27.4(4) . .
C8 C3 C4 C5 4.7(4) . .
C2 C3 C4 C5 -174.3(3) . .
C3 C4 C5 C6 -1.6(4) . .
C4 C5 C6 C7 -2.9(5) . .
C5 C6 C7 C8 4.1(5) . .
C6 C7 C8 C3 -0.9(5) . .
C4 C3 C8 C7 -3.5(4) . .
C2 C3 C8 C7 175.5(3) . .
V1 O2 C9 C1 5.8(4) . .
V1 O2 C9 C10 -170.81(16) . .
C2 C1 C9 O2 -14.2(4) . .
C2 C1 C9 C10 162.3(2) . .
O2 C9 C10 C11 -2.6(4) . .
C1 C9 C10 C11 -179.3(2) . .
O2 C9 C10 C15 174.7(3) . .
C1 C9 C10 C15 -2.1(4) . .
C15 C10 C11 C12 0.7(4) . .
C9 C10 C11 C12 178.0(2) . .
C10 C11 C12 C13 -0.9(4) . .
C11 C12 C13 C14 -0.4(5) . .
C12 C13 C14 C15 1.8(5) . .
C13 C14 C15 C10 -2.1(6) . .
C11 C10 C15 C14 0.8(5) . .
C9 C10 C15 C14 -176.5(3) . .
V2 O3 C17 C16 -0.5(3) . .
V2 O3 C17 C18 175.80(15) . .
C24 C16 C17 O3 5.5(4) . .
C24 C16 C17 C18 -170.6(2) . .
O3 C17 C18 C23 -27.9(3) . .
C16 C17 C18 C23 148.5(2) . .
O3 C17 C18 C19 153.8(2) . .
C16 C17 C18 C19 -29.8(4) . .
C23 C18 C19 C20 -0.1(4) . .
C17 C18 C19 C20 178.2(2) . .
C18 C19 C20 C21 -2.2(4) . .
C19 C20 C21 C22 2.1(5) . .
C20 C21 C22 C23 0.3(4) . .
C21 C22 C23 C18 -2.6(4) . .
C19 C18 C23 C22 2.5(4) . .
C17 C18 C23 C22 -175.8(2) . .
V2 O4 C24 C16 3.6(3) . .
V2 O4 C24 C25 -175.15(15) . .
C17 C16 C24 O4 -7.1(4) . .
C17 C16 C24 C25 171.5(2) . .
O4 C24 C25 C30 -18.0(3) . .
C16 C24 C25 C30 163.2(2) . .
O4 C24 C25 C26 159.2(2) . .
C16 C24 C25 C26 -19.6(4) . .
C30 C25 C26 C27 0.3(4) . .
C24 C25 C26 C27 -176.9(2) . .
C25 C26 C27 C28 -1.8(4) . .
C26 C27 C28 C29 2.0(4) . .
C27 C28 C29 C30 -0.7(4) . .
C28 C29 C30 C25 -0.8(4) . .
C26 C25 C30 C29 1.0(4) . .
C24 C25 C30 C29 178.3(2) . .
V2 O5 C31 C34 -67.8(2) . .
V1 O5 C31 C34 64.2(2) . .
V2 O6 C32 C34 -59.3(2) 2_665 2_665
V2 O6 C32 C34 61.1(2) . 2_665
V1 O6 C32 C34 -178.93(13) . 2_665
V2 O7 C33 C34 -66.4(2) . 2_665
V1 O7 C33 C34 65.3(2) 2_665 2_665
O5 C31 C34 C33 -60.3(2) . 2_665
O5 C31 C34 C32 64.5(3) . 2_665
O5 C31 C34 C35 -176.07(19) . .
C33 C34 C35 C36 179.0(2) 2_665 .
C32 C34 C35 C36 59.6(3) 2_665 .
C31 C34 C35 C36 -62.5(3) . .
O2' V1' O1' C2' -2.3(2) . .
O5' V1' O1' C2' 165.6(2) 2_766 .
O7' V1' O1' C2' 70.5(5) . .
O6' V1' O1' C2' 87.2(2) . .
Cl1' V1' O1' C2' -98.5(2) . .
O1' V1' O2' C9' 6.0(2) . .
O5' V1' O2' C9' -108.3(4) 2_766 .
O7' V1' O2' C9' -164.1(2) . .
O6' V1' O2' C9' -85.8(2) . .
Cl1' V1' O2' C9' 99.2(2) . .
O7' V2' O3' C17' -85.9(2) . .
O4' V2' O3' C17' 5.0(2) . .
O5' V2' O3' C17' 105.0(2) . .
O6' V2' O3' C17' 135.1(5) 2_766 .
O6' V2' O3' C17' -167.7(2) . .
O7' V2' O4' C24' 82.3(2) . .
O5' V2' O4' C24' -109.1(2) . .
O3' V2' O4' C24' -17.4(2) . .
O6' V2' O4' C24' 169.6(2) 2_766 .
O6' V2' O4' C24' 109.4(5) . .
O7' V2' O5' C31' -91.4(3) . .
O4' V2' O5' C31' 134.81(17) . .
O3' V2' O5' C31' 45.23(17) . .
O6' V2' O5' C31' -130.16(17) 2_766 .
O6' V2' O5' C31' -50.82(17) . .
O7' V2' O5' V1' 47.0(3) . 2_766
O4' V2' O5' V1' -86.78(9) . 2_766
O3' V2' O5' V1' -176.37(9) . 2_766
O6' V2' O5' V1' 8.25(8) 2_766 2_766
O6' V2' O5' V1' 87.58(8) . 2_766
O7' V2' O6' C32' -141.74(18) . .
O4' V2' O6' C32' -169.2(4) . .
O5' V2' O6' C32' 48.60(17) . .
O3' V2' O6' C32' -42.88(18) . .
O6' V2' O6' C32' 129.3(2) 2_766 .
O7' V2' O6' V2' 88.92(8) . 2_766
O4' V2' O6' V2' 61.4(5) . 2_766
O5' V2' O6' V2' -80.74(8) . 2_766
O3' V2' O6' V2' -172.22(8) . 2_766
O6' V2' O6' V2' 0.0 2_766 2_766
O7' V2' O6' V1' -7.71(7) . .
O4' V2' O6' V1' -35.2(5) . .
O5' V2' O6' V1' -177.37(8) . .
O3' V2' O6' V1' 91.14(8) . .
O6' V2' O6' V1' -96.63(8) 2_766 .
O2' V1' O6' C32' 48.63(18) . .
O1' V1' O6' C32' -40.13(18) . .
O5' V1' O6' C32' -136.47(19) 2_766 .
O7' V1' O6' C32' 136.84(19) . .
Cl1' V1' O6' C32' -172.2(3) . .
O2' V1' O6' V2' 177.72(8) . 2_766
O1' V1' O6' V2' 88.96(8) . 2_766
O5' V1' O6' V2' -7.37(7) 2_766 2_766
O7' V1' O6' V2' -94.07(8) . 2_766
Cl1' V1' O6' V2' -43.1(4) . 2_766
O2' V1' O6' V2' -80.68(8) . .
O1' V1' O6' V2' -169.44(8) . .
O5' V1' O6' V2' 94.22(8) 2_766 .
O7' V1' O6' V2' 7.53(7) . .
Cl1' V1' O6' V2' 58.5(4) . .
O4' V2' O7' C33' 45.82(17) . .
O5' V2' O7' C33' -88.8(3) . .
O3' V2' O7' C33' 135.27(17) . .
O6' V2' O7' C33' -50.70(17) 2_766 .
O6' V2' O7' C33' -130.00(17) . .
O4' V2' O7' V1' -175.70(9) . .
O5' V2' O7' V1' 49.6(3) . .
O3' V2' O7' V1' -86.26(9) . .
O6' V2' O7' V1' 87.77(8) 2_766 .
O6' V2' O7' V1' 8.47(8) . .
O2' V1' O7' C33' -140.68(18) . .
O1' V1' O7' C33' 146.4(4) . .
O5' V1' O7' C33' 50.21(18) 2_766 .
O6' V1' O7' C33' 129.36(18) . .
Cl1' V1' O7' C33' -44.59(18) . .
O2' V1' O7' V2' 81.62(9) . .
O1' V1' O7' V2' 8.7(5) . .
O5' V1' O7' V2' -87.49(9) 2_766 .
O6' V1' O7' V2' -8.34(8) . .
Cl1' V1' O7' V2' 177.72(7) . .
V1' O1' C2' C1' -0.8(4) . .
V1' O1' C2' C3' 177.63(19) . .
C9' C1' C2' O1' 2.2(5) . .
C9' C1' C2' C3' -176.2(3) . .
O1' C2' C3' C4' 152.0(3) . .
C1' C2' C3' C4' -29.5(4) . .
O1' C2' C3' C8' -29.1(4) . .
C1' C2' C3' C8' 149.4(3) . .
C8' C3' C4' C5' -0.1(5) . .
C2' C3' C4' C5' 178.8(3) . .
C3' C4' C5' C6' -0.8(6) . .
C4' C5' C6' C7' 1.6(5) . .
C5' C6' C7' C8' -1.5(5) . .
C6' C7' C8' C3' 0.6(5) . .
C4' C3' C8' C7' 0.2(5) . .
C2' C3' C8' C7' -178.8(3) . .
V1' O2' C9' C1' -6.4(4) . .
V1' O2' C9' C10' 176.01(19) . .
C2' C1' C9' O2' 1.5(5) . .
C2' C1' C9' C10' 179.0(3) . .
O2' C9' C10' C11' -160.6(3) . .
C1' C9' C10' C11' 21.7(4) . .
O2' C9' C10' C15' 20.7(4) . .
C1' C9' C10' C15' -156.9(3) . .
C15' C10' C11' C12' 0.6(5) . .
C9' C10' C11' C12' -178.1(3) . .
C10' C11' C12' C13' 0.3(5) . .
C11' C12' C13' C14' -0.3(5) . .
C12' C13' C14' C15' -0.5(5) . .
C13' C14' C15' C10' 1.4(5) . .
C11' C10' C15' C14' -1.4(4) . .
C9' C10' C15' C14' 177.2(3) . .
V2' O3' C17' C16' 6.5(4) . .
V2' O3' C17' C18' -171.27(17) . .
C24' C16' C17' O3' -10.3(4) . .
C24' C16' C17' C18' 167.4(3) . .
O3' C17' C18' C19' -175.1(3) . .
C16' C17' C18' C19' 7.1(4) . .
O3' C17' C18' C23' 7.3(4) . .
C16' C17' C18' C23' -170.5(3) . .
C23' C18' C19' C20' 0.9(4) . .
C17' C18' C19' C20' -176.7(3) . .
C18' C19' C20' C21' -0.3(5) . .
C19' C20' C21' C22' -0.5(5) . .
C20' C21' C22' C23' 0.7(5) . .
C21' C22' C23' C18' 0.0(4) . .
C19' C18' C23' C22' -0.7(4) . .
C17' C18' C23' C22' 176.9(3) . .
V2' O4' C24' C16' 19.1(4) . .
V2' O4' C24' C25' -163.88(17) . .
C17' C16' C24' O4' -3.2(5) . .
C17' C16' C24' C25' 179.9(3) . .
O4' C24' C25' C30' -29.3(4) . .
C16' C24' C25' C30' 147.9(3) . .
O4' C24' C25' C26' 151.1(3) . .
C16' C24' C25' C26' -31.7(4) . .
C30' C25' C26' C27' 0.1(4) . .
C24' C25' C26' C27' 179.7(3) . .
C25' C26' C27' C28' -1.0(4) . .
C26' C27' C28' C29' 0.5(5) . .
C27' C28' C29' C30' 1.0(6) . .
C28' C29' C30' C25' -2.0(5) . .
C26' C25' C30' C29' 1.4(5) . .
C24' C25' C30' C29' -178.2(3) . .
V2' O5' C31' C34' 66.7(3) . 2_766
V1' O5' C31' C34' -64.8(3) 2_766 2_766
V2' O6' C32' C34' 60.7(2) 2_766 2_766
V2' O6' C32' C34' -60.5(2) . 2_766
V1' O6' C32' C34' -179.84(15) . 2_766
V2' O7' C33' C34' 66.3(3) . .
V1' O7' C33' C34' -65.5(3) . .
O7' C33' C34' C32' -63.1(3) . 2_766
O7' C33' C34' C31' 61.1(3) . 2_766
O7' C33' C34' C35' 177.4(2) . .
C32' C34' C35' C36' -54.9(3) 2_766 .
C31' C34' C35' C36' -175.5(3) 2_766 .
C33' C34' C35' C36' 66.8(3) . .
